data_7040136
loop_
_publ_author_name
'Hazra, Susanta'
'Ribeiro, Ana P. C.'
'Guedes da Silva, M F\'atima C'
'Nieto de Castro, Carlos A.'
'Pombeiro, Armando J. L.'

_publ_section_title
;
 Syntheses and crystal structures of benzene-sulfonate and -carboxylate
 copper polymers and their application in the oxidation of cyclohexane in
 ionic liquid under mild conditions.
;
_journal_issue 35
_journal_name_full 'Dalton transactions (Cambridge, England : 2003)'
_journal_page_first 13957
_journal_page_last 13968
_journal_paper_doi 10.1039/c6dt02271e
_journal_volume 45
_journal_year 2016
_chemical_formula_sum 'C17 H19 Cu N2 O11 S'
_chemical_formula_weight 522.94
_space_group_crystal_system triclinic
_space_group_IT_number 2
_space_group_name_Hall '-P 1'
_space_group_name_H-M_alt 'P -1'
_symmetry_space_group_name_Hall '-P 1'
_symmetry_space_group_name_H-M 'P -1'
_atom_sites_solution_hydrogens mixed
_audit_creation_method SHELXL-2014/7
_audit_update_record
;
2016-07-21 deposited with the CCDC.
2016-08-03 downloaded from the CCDC.
;
_cell_angle_alpha 98.625(2)
_cell_angle_beta 92.974(2)
_cell_angle_gamma 116.1420(10)
_cell_formula_units_Z 2
_cell_length_a 9.4867(3)
_cell_length_b 10.6290(4)
_cell_length_c 11.8068(5)
_cell_measurement_reflns_used 9935
_cell_measurement_temperature 303(2)
_cell_measurement_theta_max 28.55
_cell_measurement_theta_min 2.41
_cell_volume 1047.28(7)
_computing_cell_refinement 'Bruker SAINT'
_computing_data_collection 'Bruker APEX2'
_computing_data_reduction 'Bruker SAINT'
_computing_molecular_graphics 'Bruker SHELXTL'
_computing_publication_material 'Bruker SHELXTL'
_computing_structure_refinement 'SHELXL-2014/7 (Sheldrick, 2014)'
_computing_structure_solution 'SHELXL-2013 (Sheldrick, 2013)'
_diffrn_ambient_temperature 303(2)
_diffrn_measured_fraction_theta_full 0.999
_diffrn_measured_fraction_theta_max 0.998
_diffrn_measurement_device_type 'Bruker APEX-II PHOTON 100 detector'
_diffrn_measurement_method '\f and \w scans'
_diffrn_radiation_type MoK\a
_diffrn_radiation_wavelength 0.71073
_diffrn_reflns_av_R_equivalents 0.0325
_diffrn_reflns_av_unetI/netI 0.0211
_diffrn_reflns_Laue_measured_fraction_full 0.999
_diffrn_reflns_Laue_measured_fraction_max 0.998
_diffrn_reflns_limit_h_max 12
_diffrn_reflns_limit_h_min -12
_diffrn_reflns_limit_k_max 14
_diffrn_reflns_limit_k_min -14
_diffrn_reflns_limit_l_max 15
_diffrn_reflns_limit_l_min -15
_diffrn_reflns_number 34577
_diffrn_reflns_point_group_measured_fraction_full 0.999
_diffrn_reflns_point_group_measured_fraction_max 0.998
_diffrn_reflns_theta_full 25.242
_diffrn_reflns_theta_max 28.590
_diffrn_reflns_theta_min 2.406
_exptl_absorpt_coefficient_mu 1.206
_exptl_absorpt_correction_T_max 0.767
_exptl_absorpt_correction_T_min 0.683
_exptl_absorpt_correction_type multi-scan
_exptl_absorpt_process_details SADABS
_exptl_crystal_colour GREEN
_exptl_crystal_density_diffrn 1.658
_exptl_crystal_description PRISM
_exptl_crystal_F_000 536
_exptl_crystal_size_max 0.380
_exptl_crystal_size_mid 0.270
_exptl_crystal_size_min 0.220
_refine_diff_density_max 0.637
_refine_diff_density_min -0.326
_refine_diff_density_rms 0.098
_refine_ls_extinction_method none
_refine_ls_goodness_of_fit_ref 1.094
_refine_ls_hydrogen_treatment mixed
_refine_ls_matrix_type full
_refine_ls_number_parameters 325
_refine_ls_number_reflns 5345
_refine_ls_number_restraints 0
_refine_ls_restrained_S_all 1.094
_refine_ls_R_factor_all 0.0469
_refine_ls_R_factor_gt 0.0361
_refine_ls_shift/su_max 0.002
_refine_ls_shift/su_mean 0.000
_refine_ls_structure_factor_coef Fsqd
_refine_ls_weighting_details 'w=1/[\s^2^(Fo^2^)+(0.0510P)^2^+0.3330P] where P=(Fo^2^+2Fc^2^)/3'
_refine_ls_weighting_scheme calc
_refine_ls_wR_factor_gt 0.0874
_refine_ls_wR_factor_ref 0.0929
_reflns_Friedel_coverage 0.000
_reflns_number_gt 4500
_reflns_number_total 5345
_reflns_threshold_expression 'I > 2\s(I)'
_cod_data_source_file c6dt02271e2.cif
_cod_data_source_block 2SH506
_cod_depositor_comments
;
The following automatic conversions were performed:

'_exptl_absorpt_correction_type' value 'MULTI-SCAN' changed to
'multi-scan' according to
/usr/data/users/saulius/crontab/automatic-downloads/rss-feeds/RSC/lib/dictionaries/cif_core.dic
dictionary named 'cif_core.dic' version 2.4.2 from 2011-04-26.

Automatic conversion script
Id: cif_fix_values 4268 2015-11-12 08:31:59Z antanas 

 Adding full bibliography for 7040135--7040136.cif.
;
_cod_database_code 7040136
_shelx_shelxl_version_number 2014/7
_shelx_space_group_comment
;
The symmetry employed for this shelxl refinement is uniquely defined
by the following loop, which should always be used as a source of
symmetry information in preference to the above space-group names.
They are only intended as comments.
;
_shelx_estimated_absorpt_t_min 0.657
_shelx_estimated_absorpt_t_max 0.777

loop_
_space_group_symop_operation_xyz
'x, y, z'
'-x, -y, -z'

loop_
_atom_site_label
_atom_site_type_symbol
_atom_site_fract_x
_atom_site_fract_y
_atom_site_fract_z
_atom_site_U_iso_or_equiv
_atom_site_adp_type
_atom_site_occupancy
_atom_site_site_symmetry_order
_atom_site_calc_flag
_atom_site_refinement_flags_posn
_atom_site_refinement_flags_adp
Cu1 Cu 0.87893(2) 0.85367(2) 0.54214(2) 0.02649(8) Uani 1 1 d . .
S1 S 0.94367(6) 0.82202(6) 0.77870(4) 0.03769(13) Uani 1 1 d . .
O3 O 0.89995(19) 0.67642(18) 0.72645(16) 0.0499(4) Uani 1 1 d . .
O2 O 1.0534(2) 0.8776(2) 0.88336(15) 0.0600(5) Uani 1 1 d . .
O4 O 1.08160(14) 0.92725(13) 0.47988(11) 0.0273(3) Uani 1 1 d . .
O5 O 1.09628(17) 0.72704(15) 0.48941(16) 0.0450(4) Uani 1 1 d . .
O6 O 1.18695(19) 0.8324(2) 0.25775(15) 0.0516(5) Uani 1 1 d . .
O7 O 1.3929(2) 0.8074(2) 0.19856(15) 0.0576(5) Uani 1 1 d . .
N1 N 0.74257(18) 0.74249(17) 0.39484(14) 0.0300(3) Uani 1 1 d . .
O1 O 1.00137(16) 0.91929(16) 0.69566(13) 0.0397(3) Uani 1 1 d . .
C1 C 0.7656(3) 0.8254(2) 0.81169(19) 0.0391(5) Uani 1 1 d . .
C2 C 0.7438(3) 0.8532(3) 0.9259(2) 0.0563(7) Uani 1 1 d . .
H2 H 0.8236 0.8723 0.9847 0.068 Uiso 1 1 calc R U
C3 C 0.6026(4) 0.8528(3) 0.9526(3) 0.0708(9) Uani 1 1 d . .
H3 H 0.5883 0.8724 1.0294 0.085 Uiso 1 1 calc R U
C4 C 0.4855(4) 0.8236(3) 0.8665(3) 0.0636(8) Uani 1 1 d . .
H4 H 0.3912 0.8231 0.8850 0.076 Uiso 1 1 calc R U
C5 C 0.5043(3) 0.7945(3) 0.7515(2) 0.0467(5) Uani 1 1 d . .
H5 H 0.4232 0.7748 0.6935 0.056 Uiso 1 1 calc R U
C6 C 0.6451(2) 0.7949(2) 0.72310(18) 0.0357(4) Uani 1 1 d . .
N2 N 0.67119(18) 0.76887(17) 0.60569(14) 0.0295(3) Uani 1 1 d . .
C7 C 0.5559(2) 0.6854(2) 0.52717(18) 0.0331(4) Uani 1 1 d . .
H7 H 0.4537 0.6376 0.5455 0.040 Uiso 1 1 calc R U
C8 C 0.5886(2) 0.6671(2) 0.40857(18) 0.0316(4) Uani 1 1 d . .
C12 C 0.7838(3) 0.7328(2) 0.28924(19) 0.0401(5) Uani 1 1 d . .
H12 H 0.8892 0.7848 0.2792 0.048 Uiso 1 1 calc R U
C11 C 0.6738(3) 0.6473(3) 0.1936(2) 0.0513(6) Uani 1 1 d . .
H11 H 0.7053 0.6422 0.1204 0.062 Uiso 1 1 calc R U
C10 C 0.5183(3) 0.5704(3) 0.2080(2) 0.0536(6) Uani 1 1 d . .
H10 H 0.4434 0.5120 0.1448 0.064 Uiso 1 1 calc R U
C9 C 0.4739(3) 0.5803(2) 0.3168(2) 0.0437(5) Uani 1 1 d . .
H9 H 0.3688 0.5296 0.3282 0.052 Uiso 1 1 calc R U
C13 C 1.15740(19) 0.85305(19) 0.48178(16) 0.0259(3) Uani 1 1 d . .
C14 C 1.33461(19) 0.93274(19) 0.48611(16) 0.0244(3) Uani 1 1 d . .
C16 C 1.4144(2) 0.92197(19) 0.39166(16) 0.0256(3) Uani 1 1 d . .
C17 C 1.3301(2) 0.8462(2) 0.27269(17) 0.0320(4) Uani 1 1 d . .
C15 C 1.4205(2) 1.0108(2) 0.59251(16) 0.0266(4) Uani 1 1 d . .
H15 H 1.3668 1.0186 0.6548 0.032 Uiso 1 1 calc R U
O8 O 0.1936(2) 0.5275(2) 0.5452(2) 0.0678(6) Uani 1 1 d . .
O9 O 0.2252(3) 0.5410(3) 1.0003(3) 0.0794(7) Uani 1 1 d . .
O10 O 0.0330(3) 0.7250(3) 0.0560(2) 0.0839(8) Uani 1 1 d . .
O11 O 0.1040(5) 0.5488(4) 0.7834(3) 0.1105(11) Uani 1 1 d . .
H6 H 1.148(4) 0.802(3) 0.196(3) 0.059(9) Uiso 1 1 d . .
H10A H 0.047(5) 0.776(5) 0.004(4) 0.101(14) Uiso 1 1 d . .
H10B H -0.032(5) 0.645(4) 0.031(3) 0.078(12) Uiso 1 1 d . .
H8A H 0.118(5) 0.447(4) 0.523(3) 0.089(12) Uiso 1 1 d . .
H8B H 0.172(5) 0.577(5) 0.505(4) 0.111(16) Uiso 1 1 d . .
H11A H 0.125(5) 0.529(5) 0.709(4) 0.103(15) Uiso 1 1 d . .
H11B H 0.036(7) 0.571(6) 0.773(5) 0.14(2) Uiso 1 1 d . .
H9A H 0.193(5) 0.554(5) 0.933(4) 0.100(15) Uiso 1 1 d . .
H9B H 0.225(7) 0.608(6) 1.052(5) 0.15(2) Uiso 1 1 d . .

loop_
_atom_site_aniso_label
_atom_site_aniso_U_11
_atom_site_aniso_U_22
_atom_site_aniso_U_33
_atom_site_aniso_U_23
_atom_site_aniso_U_13
_atom_site_aniso_U_12
Cu1 0.01651(11) 0.02823(13) 0.03072(13) 0.00798(9) 0.00279(8) 0.00593(9)
S1 0.0329(2) 0.0387(3) 0.0320(3) 0.0091(2) -0.0035(2) 0.0079(2)
O3 0.0412(9) 0.0409(9) 0.0634(11) 0.0080(8) -0.0020(8) 0.0166(7)
O2 0.0516(10) 0.0688(12) 0.0372(9) 0.0124(8) -0.0121(8) 0.0087(9)
O4 0.0172(5) 0.0283(6) 0.0385(7) 0.0091(5) 0.0062(5) 0.0113(5)
O5 0.0286(7) 0.0274(7) 0.0786(12) 0.0163(7) 0.0095(7) 0.0103(6)
O6 0.0325(8) 0.0843(14) 0.0330(9) -0.0074(9) -0.0072(7) 0.0291(9)
O7 0.0461(9) 0.0867(14) 0.0375(9) -0.0134(9) 0.0006(7) 0.0365(10)
N1 0.0224(7) 0.0288(8) 0.0351(8) 0.0057(7) 0.0007(6) 0.0088(6)
O1 0.0279(7) 0.0435(8) 0.0351(8) 0.0124(6) -0.0008(6) 0.0041(6)
C1 0.0401(11) 0.0333(10) 0.0363(11) 0.0078(9) 0.0083(9) 0.0091(9)
C2 0.0647(16) 0.0520(15) 0.0391(13) 0.0055(11) 0.0125(12) 0.0152(13)
C3 0.084(2) 0.0663(19) 0.0494(16) 0.0024(14) 0.0310(16) 0.0234(17)
C4 0.0630(17) 0.0568(16) 0.074(2) 0.0137(14) 0.0380(16) 0.0270(14)
C5 0.0399(12) 0.0446(13) 0.0573(14) 0.0162(11) 0.0201(11) 0.0172(10)
C6 0.0353(10) 0.0297(10) 0.0395(11) 0.0114(8) 0.0129(8) 0.0101(8)
N2 0.0231(7) 0.0290(8) 0.0361(9) 0.0126(7) 0.0065(6) 0.0092(6)
C7 0.0190(8) 0.0309(9) 0.0468(11) 0.0148(8) 0.0049(8) 0.0068(7)
C8 0.0227(8) 0.0259(9) 0.0429(11) 0.0097(8) -0.0010(8) 0.0077(7)
C12 0.0345(10) 0.0430(12) 0.0386(11) 0.0059(9) 0.0046(9) 0.0147(9)
C11 0.0555(15) 0.0568(15) 0.0378(12) 0.0023(11) 0.0018(11) 0.0248(13)
C10 0.0505(14) 0.0504(14) 0.0445(13) -0.0057(11) -0.0154(11) 0.0160(12)
C9 0.0295(10) 0.0364(11) 0.0523(13) 0.0066(10) -0.0085(9) 0.0056(9)
C13 0.0192(8) 0.0276(9) 0.0306(9) 0.0061(7) 0.0032(7) 0.0101(7)
C14 0.0184(7) 0.0251(8) 0.0322(9) 0.0074(7) 0.0034(6) 0.0116(7)
C16 0.0210(8) 0.0279(8) 0.0293(9) 0.0048(7) 0.0021(6) 0.0128(7)
C17 0.0275(9) 0.0341(10) 0.0318(10) 0.0030(8) 0.0016(7) 0.0129(8)
C15 0.0214(8) 0.0327(9) 0.0291(9) 0.0062(7) 0.0066(7) 0.0148(7)
O8 0.0288(8) 0.0420(10) 0.124(2) 0.0176(12) -0.0059(10) 0.0095(8)
O9 0.0892(18) 0.0734(16) 0.0734(16) 0.0056(13) 0.0054(14) 0.0381(14)
O10 0.0913(18) 0.0715(16) 0.0497(12) 0.0165(12) -0.0292(12) 0.0048(14)
O11 0.124(3) 0.152(3) 0.094(2) 0.023(2) 0.000(2) 0.098(3)

loop_
_atom_type_symbol
_atom_type_description
_atom_type_scat_dispersion_real
_atom_type_scat_dispersion_imag
_atom_type_scat_source
C C 0.0033 0.0016 'International Tables Vol C Tables 4.2.6.8 and 6.1.1.4'
H H 0.0000 0.0000 'International Tables Vol C Tables 4.2.6.8 and 6.1.1.4'
N N 0.0061 0.0033 'International Tables Vol C Tables 4.2.6.8 and 6.1.1.4'
O O 0.0106 0.0060 'International Tables Vol C Tables 4.2.6.8 and 6.1.1.4'
S S 0.1246 0.1234 'International Tables Vol C Tables 4.2.6.8 and 6.1.1.4'
Cu Cu 0.3201 1.2651 'International Tables Vol C Tables 4.2.6.8 and 6.1.1.4'

loop_
_geom_angle_atom_site_label_1
_geom_angle_atom_site_label_2
_geom_angle_atom_site_label_3
_geom_angle
_geom_angle_site_symmetry_1
_geom_angle_site_symmetry_3
O1 Cu1 O4 87.26(6) . .
O1 Cu1 N1 166.53(7) . .
O4 Cu1 N1 97.25(6) . .
O1 Cu1 N2 92.69(6) . .
O4 Cu1 N2 177.18(6) . .
N1 Cu1 N2 82.18(7) . .
O1 Cu1 O4 94.50(6) . 2_776
O4 Cu1 O4 77.44(5) . 2_776
N1 Cu1 O4 98.87(6) . 2_776
N2 Cu1 O4 105.37(6) . 2_776
O2 S1 O3 115.49(11) . .
O2 S1 O1 110.18(10) . .
O3 S1 O1 111.94(10) . .
O2 S1 C1 108.04(12) . .
O3 S1 C1 105.80(10) . .
O1 S1 C1 104.63(10) . .
C13 O4 Cu1 116.09(11) . .
C13 O4 Cu1 140.09(11) . 2_776
Cu1 O4 Cu1 102.56(5) . 2_776
C17 O6 H6 113(2) . .
C12 N1 C8 118.69(18) . .
C12 N1 Cu1 128.51(14) . .
C8 N1 Cu1 112.80(13) . .
S1 O1 Cu1 116.49(8) . .
C2 C1 C6 120.1(2) . .
C2 C1 S1 119.6(2) . .
C6 C1 S1 120.27(16) . .
C1 C2 C3 120.0(3) . .
C1 C2 H2 120.0 . .
C3 C2 H2 120.0 . .
C4 C3 C2 120.0(3) . .
C4 C3 H3 120.0 . .
C2 C3 H3 120.0 . .
C3 C4 C5 121.1(3) . .
C3 C4 H4 119.5 . .
C5 C4 H4 119.5 . .
C4 C5 C6 119.7(3) . .
C4 C5 H5 120.1 . .
C6 C5 H5 120.1 . .
C5 C6 C1 119.2(2) . .
C5 C6 N2 121.7(2) . .
C1 C6 N2 119.14(18) . .
C7 N2 C6 120.72(16) . .
C7 N2 Cu1 112.32(13) . .
C6 N2 Cu1 126.96(13) . .
N2 C7 C8 118.29(17) . .
N2 C7 H7 120.9 . .
C8 C7 H7 120.9 . .
N1 C8 C9 122.1(2) . .
N1 C8 C7 114.38(17) . .
C9 C8 C7 123.47(18) . .
N1 C12 C11 121.8(2) . .
N1 C12 H12 119.1 . .
C11 C12 H12 119.1 . .
C10 C11 C12 119.3(2) . .
C10 C11 H11 120.4 . .
C12 C11 H11 120.4 . .
C11 C10 C9 119.5(2) . .
C11 C10 H10 120.3 . .
C9 C10 H10 120.3 . .
C10 C9 C8 118.6(2) . .
C10 C9 H9 120.7 . .
C8 C9 H9 120.7 . .
O5 C13 O4 124.01(16) . .
O5 C13 C14 119.37(15) . .
O4 C13 C14 116.35(15) . .
C15 C14 C16 119.63(15) . .
C15 C14 C13 116.79(15) . .
C16 C14 C13 123.37(16) . .
C15 C16 C14 118.91(17) 2_876 .
C15 C16 C17 118.29(16) 2_876 .
C14 C16 C17 122.74(16) . .
O7 C17 O6 124.6(2) . .
O7 C17 C16 122.38(18) . .
O6 C17 C16 113.01(17) . .
C14 C15 C16 121.45(16) . 2_876
C14 C15 H15 119.3 . .
C16 C15 H15 119.3 2_876 .
H8A O8 H8B 102(4) . .
H9A O9 H9B 106(5) . .
H10A O10 H10B 110(4) . .
H11A O11 H11B 102(5) . .

loop_
_geom_bond_atom_site_label_1
_geom_bond_atom_site_label_2
_geom_bond_distance
_geom_bond_site_symmetry_2
Cu1 O1 1.9518(14) .
Cu1 O4 1.9603(12) .
Cu1 N1 1.9743(16) .
Cu1 N2 2.0126(15) .
Cu1 O4 2.2480(12) 2_776
S1 O2 1.4372(17) .
S1 O3 1.4385(18) .
S1 O1 1.4802(15) .
S1 C1 1.768(2) .
O4 C13 1.282(2) .
O4 Cu1 2.2480(12) 2_776
O5 C13 1.223(2) .
O6 C17 1.300(2) .
O6 H6 0.75(3) .
O7 C17 1.205(2) .
N1 C12 1.329(3) .
N1 C8 1.355(2) .
C1 C2 1.382(3) .
C1 C6 1.398(3) .
C2 C3 1.390(4) .
C2 H2 0.9300 .
C3 C4 1.360(5) .
C3 H3 0.9300 .
C4 C5 1.385(4) .
C4 H4 0.9300 .
C5 C6 1.392(3) .
C5 H5 0.9300 .
C6 N2 1.429(3) .
N2 C7 1.279(3) .
C7 C8 1.453(3) .
C7 H7 0.9300 .
C8 C9 1.379(3) .
C12 C11 1.387(3) .
C12 H12 0.9300 .
C11 C10 1.371(4) .
C11 H11 0.9300 .
C10 C9 1.376(4) .
C10 H10 0.9300 .
C9 H9 0.9300 .
C13 C14 1.507(2) .
C14 C15 1.384(3) .
C14 C16 1.398(2) .
C16 C15 1.394(2) 2_876
C16 C17 1.496(3) .
C15 C16 1.394(2) 2_876
C15 H15 0.9300 .
O8 H8A 0.83(4) .
O8 H8B 0.84(5) .
O9 H9A 0.89(5) .
O9 H9B 0.86(6) .
O10 H10A 0.86(4) .
O10 H10B 0.80(4) .
O11 H11A 0.92(5) .
O11 H11B 0.79(6) .

loop_
_geom_hbond_atom_site_label_D
_geom_hbond_atom_site_label_H
_geom_hbond_atom_site_label_A
_geom_hbond_distance_DH
_geom_hbond_distance_HA
_geom_hbond_distance_DA
_geom_hbond_angle_DHA
_geom_hbond_site_symmetry_A
C2 H2 O2 0.93 2.59 3.119(3) 116.8 2_777
C7 H7 O8 0.93 2.22 3.126(3) 165.8 .
C11 H11 O9 0.93 2.58 3.272(4) 131.6 2_666
C9 H9 O3 0.93 2.49 3.339(3) 152.0 2_666
O6 H6 O10 0.75(3) 1.79(3) 2.542(3) 173(3) 1_655
O10 H10A O2 0.86(4) 1.90(5) 2.754(3) 174(4) 1_454
O10 H10B O9 0.80(4) 1.98(4) 2.757(4) 165(4) 2_566
O8 H8A O5 0.83(4) 2.03(4) 2.836(2) 162(4) 2_666
O8 H8B O5 0.84(5) 2.04(5) 2.805(3) 150(4) 1_455
O11 H11A O8 0.92(5) 2.08(5) 2.985(5) 169(4) .
O11 H11B O3 0.79(6) 2.15(6) 2.914(4) 164(6) 1_455
O9 H9A O11 0.89(5) 1.90(5) 2.780(4) 170(4) .
O9 H9B O7 0.86(6) 2.38(6) 3.112(3) 142(5) 1_456

loop_
_geom_torsion_atom_site_label_1
_geom_torsion_atom_site_label_2
_geom_torsion_atom_site_label_3
_geom_torsion_atom_site_label_4
_geom_torsion
_geom_torsion_site_symmetry_1
_geom_torsion_site_symmetry_4
O2 S1 O1 Cu1 174.33(11) . .
O3 S1 O1 Cu1 44.36(13) . .
C1 S1 O1 Cu1 -69.75(12) . .
O2 S1 C1 C2 -10.8(2) . .
O3 S1 C1 C2 113.4(2) . .
O1 S1 C1 C2 -128.2(2) . .
O2 S1 C1 C6 171.51(17) . .
O3 S1 C1 C6 -64.2(2) . .
O1 S1 C1 C6 54.12(19) . .
C6 C1 C2 C3 -0.8(4) . .
S1 C1 C2 C3 -178.5(2) . .
C1 C2 C3 C4 0.6(5) . .
C2 C3 C4 C5 -0.2(5) . .
C3 C4 C5 C6 0.0(4) . .
C4 C5 C6 C1 -0.2(3) . .
C4 C5 C6 N2 -178.5(2) . .
C2 C1 C6 C5 0.6(3) . .
S1 C1 C6 C5 178.28(17) . .
C2 C1 C6 N2 178.9(2) . .
S1 C1 C6 N2 -3.4(3) . .
C5 C6 N2 C7 -31.9(3) . .
C1 C6 N2 C7 149.9(2) . .
C5 C6 N2 Cu1 147.18(17) . .
C1 C6 N2 Cu1 -31.1(3) . .
C6 N2 C7 C8 177.71(17) . .
Cu1 N2 C7 C8 -1.5(2) . .
C12 N1 C8 C9 0.4(3) . .
Cu1 N1 C8 C9 -178.85(16) . .
C12 N1 C8 C7 -179.82(18) . .
Cu1 N1 C8 C7 0.9(2) . .
N2 C7 C8 N1 0.4(3) . .
N2 C7 C8 C9 -179.84(19) . .
C8 N1 C12 C11 -0.4(3) . .
Cu1 N1 C12 C11 178.71(17) . .
N1 C12 C11 C10 0.0(4) . .
C12 C11 C10 C9 0.5(4) . .
C11 C10 C9 C8 -0.5(4) . .
N1 C8 C9 C10 0.1(3) . .
C7 C8 C9 C10 -179.7(2) . .
Cu1 O4 C13 O5 20.4(3) . .
Cu1 O4 C13 O5 -175.35(15) 2_776 .
Cu1 O4 C13 C14 -153.68(12) . .
Cu1 O4 C13 C14 10.6(3) 2_776 .
O5 C13 C14 C15 -95.6(2) . .
O4 C13 C14 C15 78.7(2) . .
O5 C13 C14 C16 79.2(2) . .
O4 C13 C14 C16 -106.5(2) . .
C15 C14 C16 C15 0.8(3) . 2_876
C13 C14 C16 C15 -173.90(16) . 2_876
C15 C14 C16 C17 -176.65(17) . .
C13 C14 C16 C17 8.7(3) . .
C15 C16 C17 O7 20.6(3) 2_876 .
C14 C16 C17 O7 -162.0(2) . .
C15 C16 C17 O6 -156.89(19) 2_876 .
C14 C16 C17 O6 20.5(3) . .
C16 C14 C15 C16 -0.8(3) . 2_876
C13 C14 C15 C16 174.23(16) . 2_876
